data_7161171
loop_
_publ_author_name
'Tkachenko, Ilya Mikhailovich'
'Nezamutdinova, Kamila'
'Lodochnikova, Olga'
'Klimochkin, Yuri Nikolaevich'

_publ_section_title
;
 Terpenoid-derived \b-ketoesters: acid-induced rearrangements in
 homocamphor series
;
_journal_name_full 'Organic &amp; Biomolecular Chemistry'
_journal_paper_doi 10.1039/D6OB00619A
_journal_year 2026
_chemical_formula_moiety 'C14 H18 O4'
_chemical_formula_sum 'C14 H18 O4'
_chemical_formula_weight 250.28
_chemical_melting_point 415
_chemical_name_systematic 5a,6,6-trimethyltetrahydro-4H,7H-3a,7-methanofuro[3,2-c]benzofuran-2,4(3H)-dione
_space_group_crystal_system monoclinic
_space_group_IT_number 14
_space_group_name_Hall '-P 2yn'
_space_group_name_H-M_alt 'P 1 21/n 1'
_atom_sites_solution_hydrogens geom
_audit_block_doi 10.5517/ccdc.csd.cc2kb4nq
_audit_creation_method SHELXL-2017/1
_audit_update_record
;
2024-06-17 deposited with the CCDC.	2026-05-19 downloaded from the CCDC.
;
_cell_angle_alpha 90
_cell_angle_beta 103.999(4)
_cell_angle_gamma 90
_cell_formula_units_Z 4
_cell_length_a 7.7918(9)
_cell_length_b 21.075(3)
_cell_length_c 7.8390(10)
_cell_measurement_reflns_used 9849
_cell_measurement_temperature 120(2)
_cell_measurement_theta_max 30.05
_cell_measurement_theta_min 2.85
_cell_volume 1249.0(3)
_computing_structure_refinement 'SHELXL-2017/1 (Sheldrick, 2017)'
_computing_structure_solution 'SHELXT 2014/4 (Sheldrick, 2014)'
_diffrn_ambient_temperature 120(2)
_diffrn_measured_fraction_theta_full 0.998
_diffrn_measured_fraction_theta_max 0.998
_diffrn_measurement_device_type 'Bruker APEX-II CCD'
_diffrn_measurement_method '\f and \w scans'
_diffrn_radiation_type MoK\a
_diffrn_radiation_wavelength 0.71073
_diffrn_reflns_av_R_equivalents 0.0553
_diffrn_reflns_av_unetI/netI 0.0220
_diffrn_reflns_Laue_measured_fraction_full 0.998
_diffrn_reflns_Laue_measured_fraction_max 0.998
_diffrn_reflns_limit_h_max 10
_diffrn_reflns_limit_h_min -10
_diffrn_reflns_limit_k_max 27
_diffrn_reflns_limit_k_min -27
_diffrn_reflns_limit_l_max 10
_diffrn_reflns_limit_l_min -10
_diffrn_reflns_number 37532
_diffrn_reflns_point_group_measured_fraction_full 0.998
_diffrn_reflns_point_group_measured_fraction_max 0.998
_diffrn_reflns_theta_full 25.242
_diffrn_reflns_theta_max 27.996
_diffrn_reflns_theta_min 2.847
_exptl_absorpt_coefficient_mu 0.097
_exptl_absorpt_correction_T_max 0.957
_exptl_absorpt_correction_T_min 0.927
_exptl_absorpt_correction_type multi-scan
_exptl_absorpt_process_details SADABS
_exptl_crystal_colour colorless
_exptl_crystal_density_diffrn 1.331
_exptl_crystal_description prism
_exptl_crystal_F_000 536
_exptl_crystal_recrystallization_method 'recrystallization from petroleum ether. Crystals were grown from ethyl acetate'
_exptl_crystal_size_max 0.668
_exptl_crystal_size_mid 0.594
_exptl_crystal_size_min 0.405
_refine_diff_density_max 0.486
_refine_diff_density_min -0.291
_refine_diff_density_rms 0.083
_refine_ls_extinction_method none
_refine_ls_goodness_of_fit_ref 1.135
_refine_ls_hydrogen_treatment constr
_refine_ls_matrix_type full
_refine_ls_number_parameters 166
_refine_ls_number_reflns 3018
_refine_ls_number_restraints 0
_refine_ls_restrained_S_all 1.135
_refine_ls_R_factor_all 0.0427
_refine_ls_R_factor_gt 0.0401
_refine_ls_shift/su_max 0.001
_refine_ls_shift/su_mean 0.000
_refine_ls_structure_factor_coef Fsqd
_refine_ls_weighting_details 'w=1/[\s^2^(Fo^2^)+(0.0605P)^2^+0.2952P] where P=(Fo^2^+2Fc^2^)/3'
_refine_ls_weighting_scheme calc
_refine_ls_wR_factor_gt 0.1068
_refine_ls_wR_factor_ref 0.1086
_reflns_Friedel_coverage 0.000
_reflns_number_gt 2780
_reflns_number_total 3018
_reflns_threshold_expression 'I > 2\s(I)'
_cod_data_source_file d6ob00619a2.cif
_cod_data_source_block shelx
_cod_original_sg_symbol_H-M 'P 21/n'
_cod_database_code 7161171
_shelx_shelxl_version_number 2017/1
_shelx_space_group_comment
;
The symmetry employed for this shelxl refinement is uniquely defined
by the following loop, which should always be used as a source of
symmetry information in preference to the above space-group names.
They are only intended as comments.
;
_shelx_estimated_absorpt_t_min 0.938
_shelx_estimated_absorpt_t_max 0.962

loop_
_space_group_symop_operation_xyz
'x, y, z'
'-x+1/2, y+1/2, -z+1/2'
'-x, -y, -z'
'x-1/2, -y-1/2, z-1/2'

loop_
_atom_site_label
_atom_site_type_symbol
_atom_site_fract_x
_atom_site_fract_y
_atom_site_fract_z
_atom_site_U_iso_or_equiv
_atom_site_adp_type
_atom_site_occupancy
_atom_site_site_symmetry_order
_atom_site_calc_flag
_atom_site_refinement_flags_posn
_atom_site_refinement_flags_adp
_atom_site_refinement_flags_occupancy
_atom_site_disorder_assembly
_atom_site_disorder_group
O1 O 0.67807(9) 0.56377(3) 0.49588(9) 0.01659(17) Uani 1 1 d . . . . .
O6 O 0.69560(9) 0.70170(3) 0.47879(9) 0.01754(17) Uani 1 1 d . . . . .
O2 O 0.90002(11) 0.55494(4) 0.36263(10) 0.02288(19) Uani 1 1 d . . . . .
O7 O 0.83048(11) 0.76005(4) 0.31230(11) 0.0264(2) Uani 1 1 d . . . . .
C2 C 0.83835(13) 0.57911(5) 0.47302(13) 0.0156(2) Uani 1 1 d . . . . .
C16 C 0.43839(13) 0.61529(5) 0.57735(14) 0.0203(2) Uani 1 1 d . . . . .
H16A H 0.408147 0.631870 0.456981 0.031 Uiso 1 1 calc R U . . .
H16B H 0.403507 0.646096 0.656351 0.031 Uiso 1 1 calc R U . . .
H16C H 0.375689 0.575220 0.581472 0.031 Uiso 1 1 calc R U . . .
C7 C 0.84062(13) 0.71956(5) 0.42209(13) 0.0184(2) Uani 1 1 d . . . . .
C12 C 1.01949(13) 0.59761(5) 0.77784(13) 0.0171(2) Uani 1 1 d . . . . .
H12A H 1.051021 0.553569 0.753726 0.021 Uiso 1 1 calc R U . . .
H12B H 1.129674 0.620983 0.830941 0.021 Uiso 1 1 calc R U . . .
C3 C 0.92038(12) 0.63031(4) 0.60514(12) 0.0141(2) Uani 1 1 d . . . . .
C8 C 1.00211(13) 0.68169(5) 0.51472(14) 0.0184(2) Uani 1 1 d . . . . .
H8A H 1.063980 0.663414 0.429720 0.022 Uiso 1 1 calc R U . . .
H8B H 1.085979 0.708096 0.600958 0.022 Uiso 1 1 calc R U . . .
C4 C 0.75377(12) 0.66221(4) 0.63481(12) 0.0143(2) Uani 1 1 d . . . . .
C5 C 0.63576(12) 0.60398(4) 0.63485(13) 0.0146(2) Uani 1 1 d . . . . .
C11 C 0.89511(13) 0.59753(5) 0.90469(13) 0.0180(2) Uani 1 1 d . . . . .
H11 H 0.949854 0.571682 1.010903 0.022 Uiso 1 1 calc R U . . .
C15 C 0.71666(14) 0.49837(5) 0.79626(15) 0.0214(2) Uani 1 1 d . . . . .
H15A H 0.745935 0.478131 0.912259 0.032 Uiso 1 1 calc R U . . .
H15B H 0.808002 0.488159 0.733878 0.032 Uiso 1 1 calc R U . . .
H15C H 0.601908 0.482726 0.728534 0.032 Uiso 1 1 calc R U . . .
C9 C 0.78077(14) 0.70416(5) 0.79677(14) 0.0204(2) Uani 1 1 d . . . . .
H9A H 0.664707 0.718467 0.812915 0.024 Uiso 1 1 calc R U . . .
H9B H 0.850253 0.742142 0.781385 0.024 Uiso 1 1 calc R U . . .
C13 C 0.70749(13) 0.57055(5) 0.81838(13) 0.0166(2) Uani 1 1 d . . . . .
C10 C 0.87959(15) 0.66660(5) 0.96013(14) 0.0231(2) Uani 1 1 d . . . . .
H10A H 0.998727 0.684874 1.007054 0.028 Uiso 1 1 calc R U . . .
H10B H 0.813554 0.668775 1.053158 0.028 Uiso 1 1 calc R U . . .
C14 C 0.58239(15) 0.58277(6) 0.93995(15) 0.0239(2) Uani 1 1 d . . . . .
H14A H 0.471929 0.559279 0.896315 0.036 Uiso 1 1 calc R U . . .
H14B H 0.556655 0.628250 0.941548 0.036 Uiso 1 1 calc R U . . .
H14C H 0.639026 0.568539 1.059317 0.036 Uiso 1 1 calc R U . . .

loop_
_atom_site_aniso_label
_atom_site_aniso_U_11
_atom_site_aniso_U_22
_atom_site_aniso_U_33
_atom_site_aniso_U_23
_atom_site_aniso_U_13
_atom_site_aniso_U_12
O1 0.0163(4) 0.0171(3) 0.0165(3) -0.0039(3) 0.0040(3) -0.0003(2)
O6 0.0148(3) 0.0169(3) 0.0205(4) 0.0041(3) 0.0033(3) 0.0027(3)
O2 0.0257(4) 0.0253(4) 0.0194(4) -0.0028(3) 0.0088(3) 0.0058(3)
O7 0.0253(4) 0.0250(4) 0.0281(4) 0.0112(3) 0.0051(3) 0.0006(3)
C2 0.0154(4) 0.0160(4) 0.0146(4) 0.0021(3) 0.0023(3) 0.0042(3)
C16 0.0130(5) 0.0235(5) 0.0244(5) -0.0007(4) 0.0041(4) 0.0008(4)
C7 0.0177(5) 0.0176(5) 0.0195(5) 0.0008(4) 0.0034(4) -0.0010(4)
C12 0.0136(4) 0.0205(5) 0.0160(5) 0.0027(3) 0.0011(3) 0.0012(3)
C3 0.0113(4) 0.0163(4) 0.0146(4) 0.0002(3) 0.0029(3) 0.0012(3)
C8 0.0141(4) 0.0203(5) 0.0205(5) 0.0042(4) 0.0039(4) 0.0001(4)
C4 0.0131(4) 0.0143(4) 0.0150(4) 0.0003(3) 0.0027(3) 0.0020(3)
C5 0.0137(4) 0.0154(4) 0.0153(4) -0.0025(3) 0.0046(3) 0.0009(3)
C11 0.0171(5) 0.0224(5) 0.0136(4) 0.0005(3) 0.0019(4) -0.0004(4)
C15 0.0214(5) 0.0181(5) 0.0248(5) 0.0042(4) 0.0058(4) 0.0002(4)
C9 0.0228(5) 0.0171(5) 0.0220(5) -0.0062(4) 0.0067(4) -0.0006(4)
C13 0.0156(5) 0.0183(4) 0.0164(4) 0.0009(3) 0.0049(4) -0.0001(3)
C10 0.0259(5) 0.0258(5) 0.0170(5) -0.0063(4) 0.0040(4) -0.0036(4)
C14 0.0234(5) 0.0296(6) 0.0220(5) 0.0018(4) 0.0117(4) 0.0004(4)

loop_
_atom_type_symbol
_atom_type_description
_atom_type_scat_dispersion_real
_atom_type_scat_dispersion_imag
_atom_type_scat_source
C C 0.0033 0.0016 'International Tables Vol C Tables 4.2.6.8 and 6.1.1.4'
H H 0.0000 0.0000 'International Tables Vol C Tables 4.2.6.8 and 6.1.1.4'
O O 0.0106 0.0060 'International Tables Vol C Tables 4.2.6.8 and 6.1.1.4'

loop_
_geom_angle_atom_site_label_1
_geom_angle_atom_site_label_2
_geom_angle_atom_site_label_3
_geom_angle
_geom_angle_site_symmetry_1
_geom_angle_site_symmetry_3
_geom_angle_publ_flag
C2 O1 C5 109.91(7) . . ?
C7 O6 C4 108.49(7) . . ?
O2 C2 O1 122.78(9) . . ?
O2 C2 C3 127.94(9) . . ?
O1 C2 C3 109.28(8) . . ?
C5 C16 H16A 109.5 . . ?
C5 C16 H16B 109.5 . . ?
H16A C16 H16B 109.5 . . ?
C5 C16 H16C 109.5 . . ?
H16A C16 H16C 109.5 . . ?
H16B C16 H16C 109.5 . . ?
O7 C7 O6 120.92(9) . . ?
O7 C7 C8 128.28(10) . . ?
O6 C7 C8 110.81(8) . . ?
C11 C12 C3 107.76(8) . . ?
C11 C12 H12A 110.2 . . ?
C3 C12 H12A 110.2 . . ?
C11 C12 H12B 110.2 . . ?
C3 C12 H12B 110.2 . . ?
H12A C12 H12B 108.5 . . ?
C8 C3 C2 110.02(8) . . ?
C8 C3 C4 103.01(8) . . ?
C2 C3 C4 100.52(7) . . ?
C8 C3 C12 123.33(8) . . ?
C2 C3 C12 108.51(8) . . ?
C4 C3 C12 108.96(7) . . ?
C3 C8 C7 101.88(8) . . ?
C3 C8 H8A 111.4 . . ?
C7 C8 H8A 111.4 . . ?
C3 C8 H8B 111.4 . . ?
C7 C8 H8B 111.4 . . ?
H8A C8 H8B 109.3 . . ?
O6 C4 C9 108.72(8) . . ?
O6 C4 C3 103.09(7) . . ?
C9 C4 C3 115.59(8) . . ?
O6 C4 C5 113.10(8) . . ?
C9 C4 C5 115.29(8) . . ?
C3 C4 C5 100.34(7) . . ?
O1 C5 C16 105.21(8) . . ?
O1 C5 C4 102.58(7) . . ?
C16 C5 C4 116.11(8) . . ?
O1 C5 C13 108.84(7) . . ?
C16 C5 C13 116.89(8) . . ?
C4 C5 C13 106.10(7) . . ?
C10 C11 C12 106.61(8) . . ?
C10 C11 C13 109.80(8) . . ?
C12 C11 C13 112.84(8) . . ?
C10 C11 H11 109.2 . . ?
C12 C11 H11 109.2 . . ?
C13 C11 H11 109.2 . . ?
C13 C15 H15A 109.5 . . ?
C13 C15 H15B 109.5 . . ?
H15A C15 H15B 109.5 . . ?
C13 C15 H15C 109.5 . . ?
H15A C15 H15C 109.5 . . ?
H15B C15 H15C 109.5 . . ?
C4 C9 C10 109.60(8) . . ?
C4 C9 H9A 109.8 . . ?
C10 C9 H9A 109.8 . . ?
C4 C9 H9B 109.8 . . ?
C10 C9 H9B 109.8 . . ?
H9A C9 H9B 108.2 . . ?
C15 C13 C14 106.81(8) . . ?
C15 C13 C11 110.21(8) . . ?
C14 C13 C11 109.70(8) . . ?
C15 C13 C5 110.82(8) . . ?
C14 C13 C5 110.60(8) . . ?
C11 C13 C5 108.69(8) . . ?
C11 C10 C9 108.03(8) . . ?
C11 C10 H10A 110.1 . . ?
C9 C10 H10A 110.1 . . ?
C11 C10 H10B 110.1 . . ?
C9 C10 H10B 110.1 . . ?
H10A C10 H10B 108.4 . . ?
C13 C14 H14A 109.5 . . ?
C13 C14 H14B 109.5 . . ?
H14A C14 H14B 109.5 . . ?
C13 C14 H14C 109.5 . . ?
H14A C14 H14C 109.5 . . ?
H14B C14 H14C 109.5 . . ?

loop_
_geom_bond_atom_site_label_1
_geom_bond_atom_site_label_2
_geom_bond_distance
_geom_bond_site_symmetry_2
_geom_bond_publ_flag
O1 C2 1.3433(12) . ?
O1 C5 1.4790(11) . ?
O6 C7 1.3634(12) . ?
O6 C4 1.4580(11) . ?
O2 C2 1.2002(12) . ?
O7 C7 1.2009(13) . ?
C2 C3 1.5248(13) . ?
C16 C5 1.5131(13) . ?
C16 H16A 0.9800 . ?
C16 H16B 0.9800 . ?
C16 H16C 0.9800 . ?
C7 C8 1.5184(14) . ?
C12 C11 1.5474(14) . ?
C12 C3 1.5485(13) . ?
C12 H12A 0.9900 . ?
C12 H12B 0.9900 . ?
C3 C8 1.5162(13) . ?
C3 C4 1.5289(13) . ?
C8 H8A 0.9900 . ?
C8 H8B 0.9900 . ?
C4 C9 1.5194(13) . ?
C4 C5 1.5334(13) . ?
C5 C13 1.5778(13) . ?
C11 C10 1.5323(15) . ?
C11 C13 1.5620(14) . ?
C11 H11 1.0000 . ?
C15 C13 1.5347(14) . ?
C15 H15A 0.9800 . ?
C15 H15B 0.9800 . ?
C15 H15C 0.9800 . ?
C9 C10 1.5434(15) . ?
C9 H9A 0.9900 . ?
C9 H9B 0.9900 . ?
C13 C14 1.5407(14) . ?
C10 H10A 0.9900 . ?
C10 H10B 0.9900 . ?
C14 H14A 0.9800 . ?
C14 H14B 0.9800 . ?
C14 H14C 0.9800 . ?
